data_7051107
loop_
_publ_author_name
'Jean-Pierre Simonato'
'Sabrina Chappellet'
'Jacques P\'ecaut'
'Paul Baret'
'Jean-Claude Marchon'

_publ_section_title
;
 Evaluation of cobalt(III) tetramethylchiroporphyrin as an analytical
 reagent for the determination of enantiomer composition of primary
 amines and aziridines by 1H NMR spectroscopy
;
_journal_issue 5
_journal_name_full 'New J. Chem.'
_journal_page_first 714
_journal_page_last 720
_journal_paper_doi 10.1039/b100268f
_journal_volume 25
_journal_year 2001
_chemical_formula_sum 'C56 H84 Cl Co N6 O12'
_chemical_formula_weight 1127.67
_chemical_name_systematic
;
?
;
_space_group_IT_number 180
_symmetry_cell_setting hexagonal
_symmetry_space_group_name_Hall 'P 62 2 (0 0 4)'
_symmetry_space_group_name_H-M 'P 62 2 2'
_atom_sites_solution_hydrogens geom
_atom_sites_solution_primary direct
_atom_sites_solution_secondary difmap
_audit_creation_method SHELXL-97
_cell_angle_alpha 90.00
_cell_angle_beta 90.00
_cell_angle_gamma 120.00
_cell_formula_units_Z 3
_cell_length_a 11.80420(10)
_cell_length_b 11.80420(10)
_cell_length_c 38.52920(10)
_cell_measurement_temperature 193(2)
_cell_volume 4649.37(6)
_computing_cell_refinement 'Bruker SMART'
_computing_data_collection 'Bruker SMART'
_computing_data_reduction 'Bruker SHELXTL'
_computing_molecular_graphics 'Bruker SHELXTL'
_computing_publication_material 'Bruker SHELXTL'
_computing_structure_refinement 'SHELXL-97 (Sheldrick, 1997)'
_computing_structure_solution 'SHELXS-97 (Sheldrick, 1990)'
_diffrn_measured_fraction_theta_full 0.938
_diffrn_measured_fraction_theta_max 0.938
_diffrn_measurement_device_type 'CCD area detector'
_diffrn_measurement_method 'phi and omega scans'
_diffrn_radiation_monochromator graphite
_diffrn_radiation_source 'fine-focus sealed tube'
_diffrn_radiation_type MoK\a
_diffrn_radiation_wavelength 0.71073
_diffrn_reflns_av_R_equivalents 0.0428
_diffrn_reflns_av_sigmaI/netI 0.0391
_diffrn_reflns_limit_h_max 14
_diffrn_reflns_limit_h_min -6
_diffrn_reflns_limit_k_max 13
_diffrn_reflns_limit_k_min -14
_diffrn_reflns_limit_l_max 15
_diffrn_reflns_limit_l_min -47
_diffrn_reflns_number 13067
_diffrn_reflns_theta_full 26.19
_diffrn_reflns_theta_max 26.19
_diffrn_reflns_theta_min 1.99
_exptl_absorpt_coefficient_mu 0.380
_exptl_absorpt_correction_type none
_exptl_crystal_density_diffrn 1.208
_exptl_crystal_density_method 'not measured'
_exptl_crystal_description 'pointe de f'
_exptl_crystal_F_000 1806
_exptl_crystal_size_max 0.06
_exptl_crystal_size_mid 0.25
_exptl_crystal_size_min 0.6
_refine_diff_density_max 0.397
_refine_diff_density_min -0.331
_refine_diff_density_rms 0.071
_refine_ls_abs_structure_details 'Flack H D (1983), Acta Cryst. A39, 876-881'
_refine_ls_abs_structure_Flack 0.01(4)
_refine_ls_extinction_method none
_refine_ls_goodness_of_fit_ref 1.304
_refine_ls_hydrogen_treatment mixed
_refine_ls_matrix_type full
_refine_ls_number_parameters 206
_refine_ls_number_reflns 2863
_refine_ls_number_restraints 162
_refine_ls_restrained_S_all 1.281
_refine_ls_R_factor_all 0.0891
_refine_ls_R_factor_gt 0.0684
_refine_ls_shift/su_max 0.163
_refine_ls_shift/su_mean 0.037
_refine_ls_structure_factor_coef Fsqd
_refine_ls_weighting_details 'calc w==1/[\s^2^(Fo^2^)+(0.1000P)^2^+0.0000P] where P==(Fo^2^+2Fc^2^)/3'
_refine_ls_weighting_scheme calc
_refine_ls_wR_factor_gt 0.1737
_refine_ls_wR_factor_ref 0.1857
_reflns_number_gt 2308
_reflns_number_total 2863
_reflns_threshold_expression >2sigma(I)
_cod_data_source_file b100268f.txt
_cod_data_source_block Rbutyl
_cod_depositor_comments
;
The following automatic conversions were performed:
'_symmetry_cell_setting' value 'Hexagonal' changed to 'hexagonal'
according to '/home/saulius/struct/CIF-dictionaries/cif_core.dic'
dictionary named 'cif_core.dic' version 2.4.1 from 2010-06-29.

Automatic conversion script
Id: cif_fix_enum 1527 2010-12-29 10:47:43Z saulius 
;
_cod_original_cell_volume 4649.36(6)
_cod_original_sg_symbol_H-M P6(2)22
_cod_database_code 7051107
_diffrn_temperature 193(2)

loop_
_symmetry_equiv_pos_as_xyz
'x, y, z'
'-y, x-y, z+2/3'
'-x+y, -x, z+1/3'
'-x, -y, z'
'y, -x+y, z+2/3'
'x-y, x, z+1/3'
'y, x, -z+2/3'
'x-y, -y, -z'
'-x, -x+y, -z+1/3'
'-y, -x, -z+2/3'
'-x+y, y, -z'
'x, x-y, -z+1/3'

loop_
_atom_site_label
_atom_site_type_symbol
_atom_site_fract_x
_atom_site_fract_y
_atom_site_fract_z
_atom_site_U_iso_or_equiv
_atom_site_adp_type
_atom_site_occupancy
_atom_site_symmetry_multiplicity
_atom_site_calc_flag
_atom_site_refinement_flags
_atom_site_disorder_assembly
_atom_site_disorder_group
Co Co 0.5000 0.0000 0.0000 0.04567(12) Uani 1 4 d SU . .
Cl1 Cl 1.0000 0.5000 0.1667 0.288(5) Uani 0.50 4 d SPU . .
Cl2 Cl 0.0000 0.0000 0.1667 0.538(12) Uani 0.50 4 d SPU . .
O1 O 1.0000 0.5000 0.0763(6) 0.391(12) Uani 0.50 2 d SPU . .
O2 O 0.8744(7) 0.6551(9) 0.2001(2) 0.295(5) Uani 0.50 1 d PU . .
O3 O 0.0000 0.0756(10) 0.1667 0.233(6) Uani 0.50 2 d SPU . .
O11 O 0.54833(15) 0.33338(17) 0.08670(4) 0.0878(6) Uani 1 1 d U A .
O12 O 0.51661(16) 0.36727(15) 0.14179(4) 0.0768(5) Uani 1 1 d U A .
N1 N 0.5000 0.0000 0.05065(5) 0.0530(6) Uani 1 2 d SU . .
N2 N 0.33712(18) 0.0000 0.0000 0.0522(6) Uani 1 2 d SU . .
C1 C 0.4584(2) 0.0245(2) 0.10701(6) 0.0772(7) Uani 1 1 d U . .
H1 H 0.4258 0.0470 0.1268 0.093 Uiso 1 1 calc R . .
C2 C 0.43007(18) 0.03528(19) 0.07183(5) 0.0604(6) Uani 1 1 d U . .
C3 C 0.3362(2) 0.0658(2) 0.06075(6) 0.0644(6) Uani 1 1 d U A .
C4 C 0.28630(18) 0.03681(19) 0.02681(6) 0.0619(6) Uani 1 1 d U . .
C5 C 0.1643(2) 0.0255(2) 0.01609(6) 0.0805(8) Uani 1 1 d U . .
H5 H 0.1115 0.0495 0.0293 0.097 Uiso 1 1 calc R . .
C11 C 0.2651(2) 0.1044(2) 0.08652(7) 0.0767(8) Uani 1 1 d U . .
H11 H 0.1873 0.0279 0.0972 0.092 Uiso 1 1 calc R A .
C12 C 0.2485(2) 0.2215(2) 0.08202(7) 0.0892(8) Uani 1 1 d U A .
C13 C 0.3173(3) 0.3159(3) 0.05249(8) 0.1151(10) Uani 1 1 d U . .
H13A H 0.4007 0.3197 0.0477 0.173 Uiso 1 1 calc R A .
H13B H 0.3337 0.4031 0.0590 0.173 Uiso 1 1 calc R . .
H13C H 0.2621 0.2859 0.0317 0.173 Uiso 1 1 calc R . .
C14 C 0.1169(3) 0.2072(3) 0.09271(10) 0.1361(12) Uani 1 1 d U . .
H14A H 0.0796 0.1443 0.1118 0.204 Uiso 1 1 calc R A .
H14B H 0.0570 0.1758 0.0729 0.204 Uiso 1 1 calc R . .
H14C H 0.1302 0.2922 0.1003 0.204 Uiso 1 1 calc R . .
C15 C 0.3349(2) 0.2216(2) 0.11119(6) 0.0727(8) Uani 1 1 d U A .
H15 H 0.2947 0.2070 0.1348 0.087 Uiso 1 1 calc R . .
C16 C 0.4780(2) 0.3120(2) 0.11052(6) 0.0665(7) Uani 1 1 d U . .
C17 C 0.6535(2) 0.4609(3) 0.14480(7) 0.0887(9) Uani 1 1 d U . .
H17A H 0.6725 0.4968 0.1684 0.133 Uiso 1 1 calc R A .
H17B H 0.6770 0.5319 0.1281 0.133 Uiso 1 1 calc R . .
H17C H 0.7046 0.4180 0.1400 0.133 Uiso 1 1 calc R . .
N3 N 0.6071(7) 0.1937(3) -0.0047(2) 0.0974(16) Uani 0.50 1 d PU A -1
H3A H 0.6644 0.2070 -0.0225 0.117 Uiso 0.50 1 calc PR A -1
H3B H 0.5501 0.2186 -0.0132 0.117 Uiso 0.50 1 calc PR A -1
C21 C 0.6784(6) 0.2846(5) 0.01878(14) 0.095(2) Uani 0.50 1 d PU A -1
H21 H 0.6196 0.2714 0.0389 0.114 Uiso 0.50 1 calc PR A -1
C23 C 0.7953(6) 0.2853(6) 0.03277(19) 0.112(2) Uani 0.50 1 d PU A -1
H23A H 0.7897 0.2001 0.0282 0.135 Uiso 0.50 1 calc PR A -1
H23B H 0.8751 0.3547 0.0214 0.135 Uiso 0.50 1 calc PR A -1
C24 C 0.8011(7) 0.3091(7) 0.06986(13) 0.149(2) Uani 0.50 1 d PU A -1
H24A H 0.8787 0.3108 0.0796 0.224 Uiso 0.50 1 calc PR A -1
H24B H 0.7224 0.2392 0.0810 0.224 Uiso 0.50 1 calc PR A -1
H24C H 0.8062 0.3934 0.0741 0.224 Uiso 0.50 1 calc PR A -1
C22 C 0.7157(2) 0.4314(4) 0.0000 0.145(2) Uani 1 2 d SU . .
H22A H 0.6350 0.4277 -0.0079 0.217 Uiso 0.50 1 calc PR A .
H22B H 0.7740 0.4483 -0.0198 0.217 Uiso 0.50 1 calc PR . .
H22C H 0.7593 0.5018 0.0171 0.217 Uiso 0.50 1 calc PR . .

loop_
_atom_site_aniso_label
_atom_site_aniso_U_11
_atom_site_aniso_U_22
_atom_site_aniso_U_33
_atom_site_aniso_U_23
_atom_site_aniso_U_13
_atom_site_aniso_U_12
Co 0.03810(18) 0.0361(3) 0.0621(3) 0.000 0.000 0.01806(13)
Cl1 0.118(4) 0.443(11) 0.195(5) 0.000 0.000 0.059(2)
Cl2 0.354(16) 0.84(3) 0.260(10) 0.000 0.000 0.177(8)
O1 0.346(17) 0.162(10) 0.55(3) 0.000 0.000 0.039(12)
O2 0.171(6) 0.273(7) 0.202(5) -0.126(5) 0.006(5) -0.067(6)
O3 0.311(12) 0.336(11) 0.045(3) -0.027(2) -0.054(5) 0.155(6)
O11 0.0803(9) 0.1008(11) 0.0770(9) -0.0006(9) 0.0183(8) 0.0413(8)
O12 0.0922(9) 0.0718(7) 0.0706(8) -0.0087(7) -0.0064(8) 0.0442(6)
N1 0.0543(9) 0.0554(9) 0.0568(11) 0.000 0.000 0.0331(8)
N2 0.0405(8) 0.0526(13) 0.0675(13) -0.0187(12) -0.0094(6) 0.0263(7)
C1 0.0806(10) 0.1013(13) 0.0644(12) -0.0076(10) 0.0018(10) 0.0566(8)
C2 0.0558(9) 0.0662(10) 0.0653(12) -0.0097(9) -0.0057(9) 0.0350(7)
C3 0.0571(9) 0.0649(10) 0.0806(13) -0.0156(10) 0.0006(10) 0.0375(7)
C4 0.0529(9) 0.0652(10) 0.0779(12) -0.0221(9) -0.0112(10) 0.0372(7)
C5 0.0615(9) 0.0898(12) 0.1071(16) -0.0355(11) -0.0107(11) 0.0504(8)
C11 0.0689(11) 0.0843(12) 0.0853(14) -0.0277(11) 0.0009(11) 0.0446(9)
C12 0.0829(11) 0.1049(13) 0.1090(17) -0.0381(12) -0.0122(13) 0.0689(9)
C13 0.1531(17) 0.0990(13) 0.134(2) -0.0484(15) -0.0546(18) 0.0934(11)
C14 0.0861(13) 0.1498(16) 0.206(3) -0.0934(18) -0.0299(18) 0.0840(11)
C15 0.0675(12) 0.0718(11) 0.0760(12) -0.0193(10) 0.0129(10) 0.0328(9)
C16 0.0800(12) 0.0650(10) 0.0626(11) -0.0033(9) 0.0059(11) 0.0424(9)
C17 0.0778(14) 0.0798(15) 0.1018(16) -0.0071(13) -0.0298(14) 0.0344(11)
N3 0.0599(17) 0.0315(13) 0.189(4) 0.009(3) -0.044(2) 0.0144(18)
C21 0.108(4) 0.066(3) 0.083(3) -0.019(2) 0.010(3) 0.022(3)
C23 0.061(3) 0.092(3) 0.171(5) -0.047(4) -0.010(4) 0.029(2)
C24 0.245(4) 0.224(4) 0.080(3) -0.070(3) -0.043(3) 0.193(3)
C22 0.185(5) 0.055(2) 0.151(4) 0.000 0.035(4) 0.0273(12)

loop_
_atom_type_symbol
_atom_type_description
_atom_type_scat_dispersion_real
_atom_type_scat_dispersion_imag
_atom_type_scat_source
C C 0.0033 0.0016 'International Tables Vol C Tables 4.2.6.8 and 6.1.1.4'
H H 0.0000 0.0000 'International Tables Vol C Tables 4.2.6.8 and 6.1.1.4'
N N 0.0061 0.0033 'International Tables Vol C Tables 4.2.6.8 and 6.1.1.4'
O O 0.0106 0.0060 'International Tables Vol C Tables 4.2.6.8 and 6.1.1.4'
Cl Cl 0.1484 0.1585 'International Tables Vol C Tables 4.2.6.8 and 6.1.1.4'
Co Co 0.3494 0.9721 'International Tables Vol C Tables 4.2.6.8 and 6.1.1.4'

loop_
_geom_angle_atom_site_label_1
_geom_angle_atom_site_label_2
_geom_angle_atom_site_label_3
_geom_angle
_geom_angle_site_symmetry_1
_geom_angle_site_symmetry_3
_geom_angle_publ_flag
N2 Co N2 180.0 4_655 . ?
N2 Co N1 90.0 4_655 8 ?
N2 Co N1 90.0 . 8 ?
N2 Co N1 90.0 4_655 . ?
N2 Co N1 90.0 . . ?
N1 Co N1 180.0 8 . ?
N2 Co N3 86.5(3) 4_655 . ?
N2 Co N3 93.5(3) . . ?
N1 Co N3 84.8(3) 8 . ?
N1 Co N3 95.2(3) . . ?
N2 Co N3 93.5(3) 4_655 4_655 ?
N2 Co N3 86.5(3) . 4_655 ?
N1 Co N3 84.8(3) 8 4_655 ?
N1 Co N3 95.2(3) . 4_655 ?
N3 Co N3 169.7(5) . 4_655 ?
N2 Co N3 93.5(3) 4_655 11_655 ?
N2 Co N3 86.5(3) . 11_655 ?
N1 Co N3 95.2(3) 8 11_655 ?
N1 Co N3 84.8(3) . 11_655 ?
N3 Co N3 12.5(5) . 11_655 ?
N3 Co N3 173.0(5) 4_655 11_655 ?
N2 Co N3 86.5(3) 4_655 8 ?
N2 Co N3 93.5(3) . 8 ?
N1 Co N3 95.2(3) 8 8 ?
N1 Co N3 84.8(3) . 8 ?
N3 Co N3 173.0(5) . 8 ?
N3 Co N3 12.5(5) 4_655 8 ?
N3 Co N3 169.7(5) 11_655 8 ?
O3 Cl2 O3 180.0 4 . ?
Cl2 O3 O3 0.0 . 4 ?
C16 O12 C17 115.25(19) . . ?
C2 N1 C2 106.6(2) . 4_655 ?
C2 N1 Co 126.71(12) . . ?
C2 N1 Co 126.71(12) 4_655 . ?
C4 N2 C4 106.7(2) 8 . ?
C4 N2 Co 126.63(11) 8 . ?
C4 N2 Co 126.63(11) . . ?
C1 C1 C2 106.85(15) 4_655 . ?
N1 C2 C3 125.2(2) . . ?
N1 C2 C1 109.8(2) . . ?
C3 C2 C1 124.8(2) . . ?
C2 C3 C4 120.9(2) . . ?
C2 C3 C11 120.7(2) . . ?
C4 C3 C11 117.1(2) . . ?
N2 C4 C3 125.6(2) . . ?
N2 C4 C5 109.33(19) . . ?
C3 C4 C5 124.7(2) . . ?
C5 C5 C4 107.20(13) 8 . ?
C12 C11 C3 123.4(2) . . ?
C12 C11 C15 59.98(17) . . ?
C3 C11 C15 123.36(18) . . ?
C11 C12 C15 61.17(17) . . ?
C11 C12 C13 119.7(2) . . ?
C15 C12 C13 116.3(2) . . ?
C11 C12 C14 117.3(2) . . ?
C15 C12 C14 116.4(2) . . ?
C13 C12 C14 115.1(3) . . ?
C16 C15 C12 120.81(19) . . ?
C16 C15 C11 123.0(2) . . ?
C12 C15 C11 58.84(17) . . ?
O11 C16 O12 124.5(2) . . ?
O11 C16 C15 126.6(2) . . ?
O12 C16 C15 108.90(19) . . ?
C21 N3 Co 130.3(6) . . ?
N3 C21 C23 117.6(7) . . ?
N3 C21 C22 105.5(5) . . ?
C23 C21 C22 112.3(4) . . ?
C24 C23 C21 108.3(6) . . ?
C21 C22 C21 58.5(4) 11_655 . ?

loop_
_geom_bond_atom_site_label_1
_geom_bond_atom_site_label_2
_geom_bond_distance
_geom_bond_site_symmetry_2
_geom_bond_publ_flag
Co N2 1.923(2) 4_655 ?
Co N2 1.923(2) . ?
Co N1 1.951(2) 8 ?
Co N1 1.951(2) . ?
Co N3 1.992(3) . ?
Co N3 1.992(3) 4_655 ?
Co N3 1.992(3) 11_655 ?
Co N3 1.992(3) 8 ?
Cl2 O3 0.892(11) 4 ?
Cl2 O3 0.892(11) . ?
O3 O3 1.78(2) 4 ?
O11 C16 1.177(3) . ?
O12 C16 1.337(3) . ?
O12 C17 1.436(3) . ?
N1 C2 1.366(3) . ?
N1 C2 1.366(3) 4_655 ?
N2 C4 1.370(3) 8 ?
N2 C4 1.370(3) . ?
C1 C1 1.366(6) 4_655 ?
C1 C2 1.417(3) . ?
C2 C3 1.392(3) . ?
C3 C4 1.405(3) . ?
C3 C11 1.511(4) . ?
C4 C5 1.439(3) . ?
C5 C5 1.345(5) 8 ?
C11 C12 1.500(4) . ?
C11 C15 1.535(3) . ?
C12 C15 1.517(4) . ?
C12 C13 1.513(4) . ?
C12 C14 1.532(4) . ?
C15 C16 1.479(3) . ?
N3 C21 1.331(8) . ?
C21 C23 1.477(10) . ?
C21 C22 1.720(7) . ?
C23 C24 1.452(9) . ?
C22 C21 1.720(7) 11_655 ?

loop_
_geom_hbond_atom_site_label_D
_geom_hbond_atom_site_label_H
_geom_hbond_atom_site_label_A
_geom_hbond_distance_DH
_geom_hbond_distance_HA
_geom_hbond_distance_DA
_geom_hbond_angle_DHA
_geom_hbond_site_symmetry_A
C21 H21 O11 1.00 2.29 3.228(6) 155.7 .
